data_2202683
loop_
_publ_author_name
'Oku, Hiroyuki'
'Yamada, Keiichi'
'Katakai, Ryoichi'

_publ_section_title
;
 <i>cis</i>- and <i>trans</i>-Conformers at the urethane linkage:
 <i>tert</i>-butoxycarbonyl-<small>L</small>-alanyl-<small>L</small>-proline
 methyl ester (Boc-<small>L</small>-Ala-<small>L</small>-Pro-OMe)
;
_journal_issue 8
_journal_name_full 'Acta Crystallographica Section E'
_journal_page_first o1130
_journal_page_last o1132
_journal_paper_doi 10.1107/S1600536803014831
_journal_volume 59
_journal_year 2003
_chemical_formula_iupac 'C14 H24 N2 O5'
_chemical_formula_moiety 'C14 H24 N2 O5'
_chemical_formula_sum 'C14 H24 N2 O5'
_chemical_formula_weight 300.35
_chemical_name_systematic
;
tert-butoxycarbonyl-L-alanyl-L-proline methyl ester
;
_space_group_IT_number 4
_symmetry_cell_setting monoclinic
_symmetry_space_group_name_Hall 'P 2yb'
_symmetry_space_group_name_H-M 'P 1 21 1'
_cell_angle_alpha 90
_cell_angle_beta 97.33(3)
_cell_angle_gamma 90
_cell_formula_units_Z 4
_cell_length_a 10.131(5)
_cell_length_b 9.940(5)
_cell_length_c 16.784(8)
_cell_measurement_reflns_used 4739
_cell_measurement_temperature 173.1
_cell_measurement_theta_max 62.2
_cell_measurement_theta_min 6.3
_cell_volume 1676.4(14)
_computing_cell_refinement RAPID-AUTO
_computing_data_collection 'RAPID-AUTO (Rigaku/MSC and Rigaku, 2003)'
_computing_data_reduction 'CrystalStructure (Rigaku/MSC and Rigaku, 2003)'
_computing_molecular_graphics 'ORTEP (Johnson, 1965)'
_computing_publication_material CrystalStructure
_computing_structure_refinement 'CRYSTALS (Watkin et al., 1996)'
_computing_structure_solution 'SIR2002 (Burla et al., 2003)'
_diffrn_detector_area_resol_mean 10.00
_diffrn_measured_fraction_theta_full 0.9770
_diffrn_measured_fraction_theta_max 0.9770
_diffrn_measurement_device_type 'Rigaku RAXIS-RAPID'
_diffrn_measurement_method \w
_diffrn_radiation_type 'Cu K\a'
_diffrn_radiation_wavelength 1.54184
_diffrn_reflns_av_R_equivalents 0.040
_diffrn_reflns_limit_h_max 11
_diffrn_reflns_limit_h_min -12
_diffrn_reflns_limit_k_max 11
_diffrn_reflns_limit_k_min -11
_diffrn_reflns_limit_l_max 19
_diffrn_reflns_limit_l_min -19
_diffrn_reflns_number 31310
_diffrn_reflns_theta_full 68.25
_diffrn_reflns_theta_max 68.25
_exptl_absorpt_coefficient_mu 0.751
_exptl_absorpt_correction_T_max 0.928
_exptl_absorpt_correction_T_min 0.841
_exptl_absorpt_correction_type refdelf
_exptl_absorpt_process_details '(DIFABS; Walker & Stuart, 1983)'
_exptl_crystal_colour colorless
_exptl_crystal_density_diffrn 1.190
_exptl_crystal_density_method 'not measured'
_exptl_crystal_description platelet
_exptl_crystal_F_000 648.00
_exptl_crystal_size_max 0.20
_exptl_crystal_size_mid 0.20
_exptl_crystal_size_min 0.10
_refine_diff_density_max 0.59
_refine_diff_density_min -0.33
_refine_ls_extinction_method none
_refine_ls_goodness_of_fit_ref 1.759
_refine_ls_hydrogen_treatment refall
_refine_ls_number_parameters 217
_refine_ls_number_reflns 2134
_refine_ls_R_factor_gt 0.0890
_refine_ls_shift/su_max 0.0070
_refine_ls_structure_factor_coef Fsqd
_refine_ls_weighting_details 'w = 1/[0.001Fo^2^ + 3\s(Fo^2^) + 0.5]/(4Fo^2^)'
_refine_ls_weighting_scheme calc
_refine_ls_wR_factor_ref 0.1930
_reflns_number_gt 2122
_reflns_number_total 3190
_reflns_threshold_expression F^2^>2\s(F^2^)
_cod_data_source_file lh6080.cif
_cod_data_source_block I
_cod_original_sg_symbol_H-M 'P 21'
_cod_database_code 2202683
_cod_database_fobs_code 2202683

loop_
_symmetry_equiv_pos_as_xyz
x,y,z
-x,y+1/2,-z

loop_
_atom_site_label
_atom_site_fract_x
_atom_site_fract_y
_atom_site_fract_z
_atom_site_U_iso_or_equiv
_atom_site_adp_type
_atom_site_calc_flag
_atom_site_refinement_flags
_atom_site_occupancy
_atom_site_disorder_assembly
_atom_site_disorder_group
_atom_site_type_symbol
O(111) 0.0826(6) 0.3912(6) 0.3556(4) 0.0543(17) Uiso d . 1.00 . . O
O(112) 0.1819(7) 0.1928(7) 0.3247(4) 0.0682(19) Uiso d . 1.00 . . O
O(121) 0.0686(6) 0.5082(7) 0.1774(4) 0.0631(19) Uiso d . 1.00 . . O
O(131) 0.0892(6) 0.8114(7) 0.0994(4) 0.0619(18) Uiso d . 1.00 . . O
O(141) -0.1319(6) 0.8192(7) 0.0673(4) 0.0553(17) Uiso d . 1.00 . . O
O(211) 0.4687(5) -0.0359(7) 0.3815(3) 0.0537(16) Uiso d . 1.00 . . O
O(212) 0.6203(7) -0.0349(7) 0.2908(4) 0.0679(19) Uiso d . 1.00 . . O
O(221) 0.4898(6) 0.3141(7) 0.2287(4) 0.0649(19) Uiso d . 1.00 . . O
O(231) 0.4858(6) 0.4659(6) 0.0570(4) 0.0599(16) Uiso d . 1.00 . . O
O(241) 0.6296(6) 0.5991(7) 0.1347(3) 0.0502(16) Uiso d . 1.00 . . O
N(121) 0.2623(8) 0.3972(8) 0.2933(5) 0.057(2) Uiso d . 1.00 . . N
N(131) 0.0617(7) 0.6983(8) 0.2484(4) 0.049(2) Uiso d . 1.00 . . N
N(221) 0.4122(8) 0.0475(8) 0.2588(4) 0.054(2) Uiso d . 1.00 . . N
N(231) 0.6141(6) 0.2397(7) 0.1385(4) 0.0382(16) Uiso d . 1.00 . . N
C(111) -0.0376(10) 0.3283(11) 0.3802(6) 0.062(3) Uiso d . 1.00 . . C
C(112) -0.0021(11) 0.2469(13) 0.4552(6) 0.090(4) Uiso d . 1.00 . . C
C(113) -0.1102(10) 0.2474(12) 0.3155(6) 0.073(3) Uiso d . 1.00 . . C
C(114) -0.1223(10) 0.4522(14) 0.3946(8) 0.106(4) Uiso d . 1.00 . . C
C(115) 0.1766(9) 0.3176(11) 0.3252(6) 0.054(3) Uiso d . 1.00 . . C
C(121) 0.2450(8) 0.5432(9) 0.2858(5) 0.048(2) Uiso d . 1.00 . . C
C(122) 0.1167(8) 0.5783(10) 0.2340(5) 0.043(2) Uiso d . 1.00 . . C
C(123) 0.3615(8) 0.6009(10) 0.2476(5) 0.058(3) Uiso d . 1.00 . . C
C(131) -0.0510(9) 0.7498(11) 0.1981(6) 0.062(3) Uiso d . 1.00 . . C
C(132) -0.0231(9) 0.7947(9) 0.1171(5) 0.049(2) Uiso d . 1.00 . . C
C(133) -0.0851(14) 0.8766(16) 0.2457(8) 0.118(5) Uiso d . 1.00 . . C
C(134) -0.0059(15) 0.8791(18) 0.3180(10) 0.141(6) Uiso d . 1.00 . . C
C(135) 0.1017(11) 0.7855(11) 0.3172(7) 0.074(3) Uiso d . 1.00 . . C
C(141) -0.1183(9) 0.8733(10) -0.0114(5) 0.058(3) Uiso d . 1.00 . . C
C(211) 0.5611(9) -0.0946(10) 0.4472(5) 0.052(3) Uiso d . 1.00 . . C
C(212) 0.6760(9) -0.0007(10) 0.4702(6) 0.066(3) Uiso d . 1.00 . . C
C(213) 0.6065(9) -0.2327(10) 0.4239(6) 0.068(3) Uiso d . 1.00 . . C
C(214) 0.4750(10) -0.1080(12) 0.5116(6) 0.074(3) Uiso d . 1.00 . . C
C(215) 0.5087(9) -0.0101(10) 0.3089(5) 0.049(2) Uiso d . 1.00 . . C
C(221) 0.4379(9) 0.0903(11) 0.1798(5) 0.054(2) Uiso d . 1.00 . . C
C(222) 0.5182(8) 0.2206(9) 0.1839(5) 0.045(2) Uiso d . 1.00 . . C
C(223) 0.3069(9) 0.1146(11) 0.1260(6) 0.067(3) Uiso d . 1.00 . . C
C(231) 0.6787(8) 0.3714(8) 0.1354(5) 0.039(2) Uiso d . 1.00 . . C
C(232) 0.5838(9) 0.4799(10) 0.1048(5) 0.048(2) Uiso d . 1.00 . . C
C(233) 0.7847(10) 0.3498(10) 0.0796(6) 0.062(3) Uiso d . 1.00 . . C
C(234) 0.8126(10) 0.1978(11) 0.0849(6) 0.066(3) Uiso d . 1.00 . . C
C(235) 0.6784(8) 0.1357(9) 0.0951(5) 0.046(2) Uiso d . 1.00 . . C
C(241) 0.5571(9) 0.7189(10) 0.1029(6) 0.062(3) Uiso d . 1.00 . . C
H(1) -0.0803 0.2069 0.4704 0.108 Uiso c . 1.00 . . H
H(2) 0.0594 0.1786 0.4455 0.108 Uiso c . 1.00 . . H
H(3) 0.0369 0.3039 0.4971 0.108 Uiso c . 1.00 . . H
H(4) -0.1932 0.2200 0.3309 0.087 Uiso c . 1.00 . . H
H(5) -0.1253 0.2997 0.2678 0.087 Uiso c . 1.00 . . H
H(6) -0.0592 0.1701 0.3060 0.087 Uiso c . 1.00 . . H
H(7) -0.0754 0.5068 0.4353 0.127 Uiso c . 1.00 . . H
H(8) -0.1397 0.5025 0.3463 0.126 Uiso c . 1.00 . . H
H(9) -0.2039 0.4237 0.4113 0.127 Uiso c . 1.00 . . H
H(10) 0.3379 0.3574 0.2746 0.068 Uiso c . 1.00 . . H
H(11) 0.2445 0.5814 0.3377 0.058 Uiso c . 1.00 . . H
H(12) 0.4426 0.5792 0.2799 0.070 Uiso c . 1.00 . . H
H(13) 0.3617 0.5634 0.1955 0.070 Uiso c . 1.00 . . H
H(14) 0.3527 0.6958 0.2434 0.070 Uiso c . 1.00 . . H
H(15) -0.1223 0.6870 0.1937 0.074 Uiso c . 1.00 . . H
H(16) -0.0700 0.9552 0.2159 0.142 Uiso c . 1.00 . . H
H(17) -0.1759 0.8734 0.2544 0.142 Uiso c . 1.00 . . H
H(18) 0.0292 0.9671 0.3275 0.169 Uiso c . 1.00 . . H
H(19) -0.0571 0.8553 0.3595 0.169 Uiso c . 1.00 . . H
H(20) 0.1135 0.7345 0.3655 0.089 Uiso c . 1.00 . . H
H(21) 0.1820 0.8313 0.3110 0.089 Uiso c . 1.00 . . H
H(22) -0.0732 0.9572 -0.0057 0.070 Uiso c . 1.00 . . H
H(23) -0.0688 0.8121 -0.0394 0.070 Uiso c . 1.00 . . H
H(24) -0.2040 0.8857 -0.0407 0.070 Uiso c . 1.00 . . H
H(25) 0.7353 -0.0397 0.5123 0.079 Uiso c . 1.00 . . H
H(26) 0.7216 0.0145 0.4250 0.079 Uiso c . 1.00 . . H
H(27) 0.6436 0.0824 0.4879 0.079 Uiso c . 1.00 . . H
H(28) 0.5311 -0.2866 0.4054 0.081 Uiso c . 1.00 . . H
H(29) 0.6615 -0.2241 0.3824 0.081 Uiso c . 1.00 . . H
H(30) 0.6555 -0.2746 0.4693 0.081 Uiso c . 1.00 . . H
H(31) 0.4431 -0.0218 0.5244 0.089 Uiso c . 1.00 . . H
H(32) 0.4018 -0.1649 0.4939 0.089 Uiso c . 1.00 . . H
H(33) 0.5249 -0.1458 0.5580 0.089 Uiso c . 1.00 . . H
H(34) 0.3266 0.0605 0.2750 0.065 Uiso c . 1.00 . . H
H(35) 0.4863 0.0218 0.1567 0.064 Uiso c . 1.00 . . H
H(36) 0.2577 0.183 0.1489 0.081 Uiso c . 1.00 . . H
H(37) 0.3249 0.1425 0.0743 0.081 Uiso c . 1.00 . . H
H(38) 0.2566 0.0337 0.1211 0.081 Uiso c . 1.00 . . H
H(39) 0.7205 0.3946 0.1875 0.047 Uiso c . 1.00 . . H
H(40) 0.7522 0.3752 0.0262 0.074 Uiso c . 1.00 . . H
H(41) 0.8628 0.3996 0.0975 0.074 Uiso c . 1.00 . . H
H(42) 0.8434 0.1661 0.0372 0.079 Uiso c . 1.00 . . H
H(43) 0.8766 0.1775 0.1297 0.079 Uiso c . 1.00 . . H
H(44) 0.6893 0.0549 0.1255 0.056 Uiso c . 1.00 . . H
H(45) 0.6284 0.1176 0.0444 0.056 Uiso c . 1.00 . . H
H(46) 0.5975 0.7969 0.1281 0.074 Uiso c . 1.00 . . H
H(47) 0.5594 0.7241 0.0466 0.074 Uiso c . 1.00 . . H
H(48) 0.4673 0.7133 0.1134 0.074 Uiso c . 1.00 . . H

loop_
_atom_type_symbol
_atom_type_description
_atom_type_scat_dispersion_real
_atom_type_scat_dispersion_imag
_atom_type_scat_source
C C 0.0018 0.0009 'International Tables Vol C Tables 4.2.6.8 and 6.1.1.4'
H H 0.0000 0.0000 'International Tables Vol C Tables 4.2.6.8 and 6.1.1.4'
N N 0.0031 0.0018 'International Tables Vol C Tables 4.2.6.8 and 6.1.1.4'
O O 0.0049 0.0032 'International Tables Vol C Tables 4.2.6.8 and 6.1.1.4'

loop_
_geom_angle_atom_site_label_1
_geom_angle_atom_site_label_2
_geom_angle_atom_site_label_3
_geom_angle
_geom_angle_publ_flag
C(111) O(111) C(115) 121.6(8) no
C(132) O(141) C(141) 118.5(7) no
C(211) O(211) C(215) 120.9(7) no
C(232) O(241) C(241) 116.6(6) no
C(115) N(121) C(121) 122.9(8) no
C(115) N(121) H(10) 118.6 no
C(121) N(121) H(10) 118.5 no
C(122) N(131) C(131) 121.9(7) no
C(122) N(131) C(135) 126.0(7) no
C(131) N(131) C(135) 112.1(8) no
C(215) N(221) C(221) 120.1(8) no
C(215) N(221) H(34) 120.0 no
C(221) N(221) H(34) 119.9 no
C(222) N(231) C(231) 120.9(7) no
C(222) N(231) C(235) 126.2(7) no
C(231) N(231) C(235) 112.5(6) no
C(112) C(111) C(113) 111.6(9) no
C(112) C(111) C(114) 112.2(9) no
C(112) C(111) O(111) 110.2(8) no
C(113) C(111) C(114) 108.5(9) no
C(113) C(111) O(111) 112.3(8) no
C(114) C(111) O(111) 101.7(9) no
H(1) C(112) H(2) 109.5 no
H(1) C(112) H(3) 109.5 no
H(1) C(112) C(111) 109.5 no
H(2) C(112) H(3) 109.5 no
H(2) C(112) C(111) 109.5 no
H(3) C(112) C(111) 109.5 no
H(4) C(113) H(5) 109.5 no
H(4) C(113) H(6) 109.5 no
H(4) C(113) C(111) 109.4 no
H(5) C(113) H(6) 109.5 no
H(5) C(113) C(111) 109.5 no
H(6) C(113) C(111) 109.5 no
H(7) C(114) H(8) 109.5 no
H(7) C(114) H(9) 109.5 no
H(7) C(114) C(111) 109.5 no
H(8) C(114) H(9) 109.5 no
H(8) C(114) C(111) 109.5 no
H(9) C(114) C(111) 109.4 no
O(111) C(115) O(112) 125.1(9) no
O(111) C(115) N(121) 110.9(9) no
O(112) C(115) N(121) 123.9(9) no
C(122) C(121) C(123) 109.0(7) no
C(122) C(121) H(11) 109.3 no
C(122) C(121) N(121) 111.3(7) no
C(123) C(121) H(11) 109.3 no
C(123) C(121) N(121) 108.5(7) no
H(11) C(121) N(121) 109.3 no
O(121) C(122) N(131) 120.5(7) no
O(121) C(122) C(121) 122.9(8) no
N(131) C(122) C(121) 116.4(7) no
H(12) C(123) H(13) 109.5 no
H(12) C(123) H(14) 109.5 no
H(12) C(123) C(121) 109.5 no
H(13) C(123) H(14) 109.5 no
H(13) C(123) C(121) 109.4 no
H(14) C(123) C(121) 109.5 no
C(132) C(131) C(133) 107.8(9) no
C(132) C(131) H(15) 110.8 no
C(132) C(131) N(131) 114.6(8) no
C(133) C(131) H(15) 110.9 no
C(133) C(131) N(131) 101.6(8) no
H(15) C(131) N(131) 110.7 no
O(131) C(132) O(141) 123.3(8) no
O(131) C(132) C(131) 123.5(8) no
O(141) C(132) C(131) 113.1(8) no
C(134) C(133) H(16) 109.7 no
C(134) C(133) H(17) 109.5 no
C(134) C(133) C(131) 109.1(13) no
H(16) C(133) H(17) 109.5 no
H(16) C(133) C(131) 109.6 no
H(17) C(133) C(131) 109.5 no
C(135) C(134) H(18) 109.3 no
C(135) C(134) H(19) 109.4 no
C(135) C(134) C(133) 109.9(14) no
H(18) C(134) H(19) 109.5 no
H(18) C(134) C(133) 109.3 no
H(19) C(134) C(133) 109.5 no
H(20) C(135) H(21) 109.5 no
H(20) C(135) N(131) 110.5 no
H(20) C(135) C(134) 110.5 no
H(21) C(135) N(131) 110.7 no
H(21) C(135) C(134) 110.7 no
N(131) C(135) C(134) 105.0(10) no
H(22) C(141) H(23) 109.5 no
H(22) C(141) H(24) 109.5 no
H(22) C(141) O(141) 109.6 no
H(23) C(141) H(24) 109.5 no
H(23) C(141) O(141) 109.3 no
H(24) C(141) O(141) 109.5 no
C(212) C(211) C(213) 112.2(8) no
C(212) C(211) C(214) 112.2(8) no
C(212) C(211) O(211) 110.1(8) no
C(213) C(211) C(214) 109.5(9) no
C(213) C(211) O(211) 110.5(7) no
C(214) C(211) O(211) 101.8(7) no
H(25) C(212) H(26) 109.5 no
H(25) C(212) H(27) 109.5 no
H(25) C(212) C(211) 109.5 no
H(26) C(212) H(27) 109.5 no
H(26) C(212) C(211) 109.5 no
H(27) C(212) C(211) 109.5 no
H(28) C(213) H(29) 109.5 no
H(28) C(213) H(30) 109.5 no
H(28) C(213) C(211) 109.5 no
H(29) C(213) H(30) 109.5 no
H(29) C(213) C(211) 109.5 no
H(30) C(213) C(211) 109.5 no
H(31) C(214) H(32) 109.5 no
H(31) C(214) H(33) 109.5 no
H(31) C(214) C(211) 109.5 no
H(32) C(214) H(33) 109.5 no
H(32) C(214) C(211) 109.5 no
H(33) C(214) C(211) 109.5 no
O(211) C(215) O(212) 124.9(8) no
O(211) C(215) N(221) 111.7(8) no
O(212) C(215) N(221) 123.4(8) no
C(222) C(221) C(223) 108.1(8) no
C(222) C(221) H(35) 109.1 no
C(222) C(221) N(221) 111.4(7) no
C(223) C(221) H(35) 109.1 no
C(223) C(221) N(221) 110.2(7) no
H(35) C(221) N(221) 109.0 no
O(221) C(222) N(231) 118.8(8) no
O(221) C(222) C(221) 119.7(8) no
N(231) C(222) C(221) 121.5(8) no
H(36) C(223) H(37) 109.5 no
H(36) C(223) H(38) 109.5 no
H(36) C(223) C(221) 109.5 no
H(37) C(223) H(38) 109.5 no
H(37) C(223) C(221) 109.5 no
H(38) C(223) C(221) 109.4 no
C(232) C(231) C(233) 111.3(7) no
C(232) C(231) H(39) 109.4 no
C(232) C(231) N(231) 112.7(7) no
C(233) C(231) H(39) 109.4 no
C(233) C(231) N(231) 104.4(7) no
H(39) C(231) N(231) 109.4 no
O(231) C(232) O(241) 124.5(9) no
O(231) C(232) C(231) 125.9(9) no
O(241) C(232) C(231) 109.4(7) no
C(234) C(233) H(40) 110.9 no
C(234) C(233) H(41) 110.8 no
C(234) C(233) C(231) 104.0(8) no
H(40) C(233) H(41) 109.5 no
H(40) C(233) C(231) 110.8 no
H(41) C(233) C(231) 110.8 no
C(235) C(234) H(42) 110.7 no
C(235) C(234) H(43) 110.8 no
C(235) C(234) C(233) 104.2(8) no
H(42) C(234) H(43) 109.5 no
H(42) C(234) C(233) 110.8 no
H(43) C(234) C(233) 110.8 no
H(44) C(235) H(45) 109.5 no
H(44) C(235) N(231) 110.9 no
H(44) C(235) C(234) 111.0 no
H(45) C(235) N(231) 111.0 no
H(45) C(235) C(234) 111.0 no
N(231) C(235) C(234) 103.3(7) no
H(46) C(241) H(47) 109.5 no
H(46) C(241) H(48) 109.5 no
H(46) C(241) O(241) 109.5 no
H(47) C(241) H(48) 109.5 no
H(47) C(241) O(241) 109.4 no
H(48) C(241) O(241) 109.4 no

loop_
_geom_bond_atom_site_label_1
_geom_bond_atom_site_label_2
_geom_bond_site_symmetry_1
_geom_bond_site_symmetry_2
_geom_bond_distance
_geom_bond_publ_flag
O(111) C(111) . . 1.474(12) no
O(111) C(115) . . 1.351(12) no
O(112) C(115) . . 1.242(13) no
O(121) C(122) . . 1.228(11) no
O(131) C(132) . . 1.223(11) no
O(141) C(132) . . 1.318(11) no
O(141) C(141) . . 1.449(11) no
O(211) C(211) . . 1.473(10) no
O(211) C(215) . . 1.357(10) no
O(212) C(215) . . 1.232(12) no
O(221) C(222) . . 1.252(11) no
O(231) C(232) . . 1.202(11) no
O(241) C(232) . . 1.346(12) no
O(241) C(241) . . 1.464(12) no
N(121) C(115) . . 1.336(13) no
N(121) C(121) . . 1.465(12) no
N(121) H(10) . . 0.95 no
N(131) C(122) . . 1.351(12) no
N(131) C(131) . . 1.426(12) no
N(131) C(135) . . 1.459(13) no
N(221) C(215) . . 1.335(12) no
N(221) C(221) . . 1.447(11) no
N(221) H(34) . . 0.95 no
N(231) C(222) . . 1.323(10) no
N(231) C(231) . . 1.467(11) no
N(231) C(235) . . 1.464(11) no
C(111) C(112) . . 1.501(15) no
C(111) C(113) . . 1.471(15) no
C(111) C(114) . . 1.538(17) no
C(112) H(1) . . 0.95 no
C(112) H(2) . . 0.95 no
C(112) H(3) . . 0.95 no
C(113) H(4) . . 0.95 no
C(113) H(5) . . 0.95 no
C(113) H(6) . . 0.95 no
C(114) H(7) . . 0.95 no
C(114) H(8) . . 0.95 no
C(114) H(9) . . 0.95 no
C(121) C(122) . . 1.510(12) no
C(121) C(123) . . 1.525(12) no
C(121) H(11) . . 0.95 no
C(123) H(12) . . 0.95 no
C(123) H(13) . . 0.95 no
C(123) H(14) . . 0.95 no
C(131) C(132) . . 1.492(13) no
C(131) C(133) . . 1.555(18) no
C(131) H(15) . . 0.95 no
C(133) C(134) . . 1.37(2) no
C(133) H(16) . . 0.95 no
C(133) H(17) . . 0.95 no
C(134) C(135) . . 1.43(2) no
C(134) H(18) . . 0.95 no
C(134) H(19) . . 0.95 no
C(135) H(20) . . 0.95 no
C(135) H(21) . . 0.95 no
C(141) H(22) . . 0.95 no
C(141) H(23) . . 0.95 no
C(141) H(24) . . 0.95 no
C(211) C(212) . . 1.504(13) no
C(211) C(213) . . 1.515(14) no
C(211) C(214) . . 1.479(13) no
C(212) H(25) . . 0.95 no
C(212) H(26) . . 0.95 no
C(212) H(27) . . 0.95 no
C(213) H(28) . . 0.95 no
C(213) H(29) . . 0.95 no
C(213) H(30) . . 0.95 no
C(214) H(31) . . 0.95 no
C(214) H(32) . . 0.95 no
C(214) H(33) . . 0.95 no
C(221) C(222) . . 1.526(14) no
C(221) C(223) . . 1.526(13) no
C(221) H(35) . . 0.95 no
C(223) H(36) . . 0.95 no
C(223) H(37) . . 0.95 no
C(223) H(38) . . 0.95 no
C(231) C(232) . . 1.492(12) no
C(231) C(233) . . 1.527(13) no
C(231) H(39) . . 0.95 no
C(233) C(234) . . 1.538(15) no
C(233) H(40) . . 0.95 no
C(233) H(41) . . 0.95 no
C(234) C(235) . . 1.523(13) no
C(234) H(42) . . 0.95 no
C(234) H(43) . . 0.95 no
C(235) H(44) . . 0.95 no
C(235) H(45) . . 0.95 no
C(241) H(46) . . 0.95 no
C(241) H(47) . . 0.95 no
C(241) H(48) . . 0.95 no

loop_
_geom_hbond_atom_site_label_D
_geom_hbond_atom_site_label_H
_geom_hbond_atom_site_label_A
_geom_hbond_distance_DH
_geom_hbond_distance_HA
_geom_hbond_distance_DA
_geom_hbond_angle_DHA
_geom_hbond_publ_flag
N121 H10 O221 0.95 1.86 2.794(12) 168 yes
N221 H34 O112 0.95 2.21 3.070(11) 150 yes

loop_
_geom_torsion_atom_site_label_1
_geom_torsion_atom_site_label_2
_geom_torsion_atom_site_label_3
_geom_torsion_atom_site_label_4
_geom_torsion
_geom_torsion_publ_flag
C(115) O(111) C(111) C(112) 71.0(11) no
C(115) O(111) C(111) C(113) -54.1(12) no
C(115) O(111) C(111) C(114) -169.8(7) no
C(111) O(111) C(115) O(112) -10.1(14) no
C111 O111 C115 N121 168.1(6) yes
C(141) O(141) C(132) O(131) -2.3(13) no
C141 O141 C132 C131 175.4(7) yes
C(132) O(141) C(141) H(22) -60.0 no
C(132) O(141) C(141) H(23) 60.0 no
C(132) O(141) C(141) H(24) 179.9 no
C(215) O(211) C(211) C(212) 62.4(10) no
C(215) O(211) C(211) C(213) -62.1(10) no
C(215) O(211) C(211) C(214) -178.4(7) no
C(211) O(211) C(215) O(212) 1.7(14) no
C211 O211 C215 N221 -177.6(7) yes
C(241) O(241) C(232) O(231) -3.1(12) no
C241 O241 C232 C231 172.6(6) yes
C(232) O(241) C(241) H(46) 179.8 no
C(232) O(241) C(241) H(47) -60.0 no
C(232) O(241) C(241) H(48) 59.8 no
C121 N121 C115 O111 -6.0(13) yes
C(121) N(121) C(115) O(112) 172.4(8) no
H(10) N(121) C(115) O(111) 174.1 no
H(10) N(121) C(115) O(112) -7.6 no
C115 N121 C121 C122 -60.4(11) yes
C(115) N(121) C(121) C(123) 179.6(7) no
C(115) N(121) C(121) H(11) 60.4 no
H(10) N(121) C(121) C(122) 119.6 no
H(10) N(121) C(121) C(123) -0.5 no
H(10) N(121) C(121) H(11) -119.6 no
C(131) N(131) C(122) O(121) -1.6(13) no
C131 N131 C122 C121 173.0(7) yes
C(135) N(131) C(122) O(121) 174.3(8) no
C(135) N(131) C(122) C(121) -11.1(13) no
C122 N131 C131 C132 -71.1(11) yes
C(122) N(131) C(131) C(133) 173.0(9) no
C(122) N(131) C(131) H(15) 55.2 no
C(135) N(131) C(131) C(132) 112.4(9) no
C(135) N(131) C(131) C(133) -3.5(11) no
C(135) N(131) C(131) H(15) -121.3 no
C(122) N(131) C(135) C(134) -164.5(10) no
C(122) N(131) C(135) H(20) -45.3 no
C(122) N(131) C(135) H(21) 76.1 no
C(131) N(131) C(135) C(134) 11.8(12) no
C(131) N(131) C(135) H(20) 131.0 no
C(131) N(131) C(135) H(21) -107.6 no
C221 N221 C215 O211 176.3(7) yes
C(221) N(221) C(215) O(212) -3.0(14) no
H(34) N(221) C(215) O(211) -3.6 no
H(34) N(221) C(215) O(212) 177.0 no
C215 N221 C221 C222 -76.3(11) yes
C(215) N(221) C(221) C(223) 163.8(8) no
C(215) N(221) C(221) H(35) 44.1 no
H(34) N(221) C(221) C(222) 103.6 no
H(34) N(221) C(221) C(223) -16.3 no
H(34) N(221) C(221) H(35) -136.0 no
C(231) N(231) C(222) O(221) -5.0(12) no
C231 N231 C222 C221 172.0(7) yes
C(235) N(231) C(222) O(221) 167.2(7) no
C(235) N(231) C(222) C(221) -15.8(12) no
C222 N231 C231 C232 -61.0(9) yes
C(222) N(231) C(231) C(233) 178.1(6) no
C(222) N(231) C(231) H(39) 61.1 no
C(235) N(231) C(231) C(232) 125.8(7) no
C(235) N(231) C(231) C(233) 4.9(8) no
C(235) N(231) C(231) H(39) -112.1 no
C(222) N(231) C(235) C(234) -156.4(7) no
C(222) N(231) C(235) H(44) -37.3 no
C(222) N(231) C(235) H(45) 84.6 no
C(231) N(231) C(235) C(234) 16.4(8) no
C(231) N(231) C(235) H(44) 135.4 no
C(231) N(231) C(235) H(45) -102.7 no
O(111) C(111) C(112) H(1) -180.0 no
O(111) C(111) C(112) H(2) -59.9 no
O(111) C(111) C(112) H(3) 60.1 no
C(113) C(111) C(112) H(1) -54.6 no
C(113) C(111) C(112) H(2) 65.5 no
C(113) C(111) C(112) H(3) -174.5 no
C(114) C(111) C(112) H(1) 67.5 no
C(114) C(111) C(112) H(2) -172.4 no
C(114) C(111) C(112) H(3) -52.4 no
O(111) C(111) C(113) H(4) -171.3 no
O(111) C(111) C(113) H(5) -51.4 no
O(111) C(111) C(113) H(6) 68.7 no
C(112) C(111) C(113) H(4) 64.4 no
C(112) C(111) C(113) H(5) -175.7 no
C(112) C(111) C(113) H(6) -55.6 no
C(114) C(111) C(113) H(4) -59.8 no
C(114) C(111) C(113) H(5) 59.8 no
C(114) C(111) C(113) H(6) -179.8 no
O(111) C(111) C(114) H(7) -59.9 no
O(111) C(111) C(114) H(8) 60.1 no
O(111) C(111) C(114) H(9) -179.8 no
C(112) C(111) C(114) H(7) 57.8 no
C(112) C(111) C(114) H(8) 177.9 no
C(112) C(111) C(114) H(9) -62.0 no
C(113) C(111) C(114) H(7) -178.4 no
C(113) C(111) C(114) H(8) -58.3 no
C(113) C(111) C(114) H(9) 61.8 no
N(121) C(121) C(122) O(121) -32.4(11) no
N121 C121 C122 N131 153.2(8) yes
C(123) C(121) C(122) O(121) 87.3(10) no
C(123) C(121) C(122) N(131) -87.2(9) no
H(11) C(121) C(122) O(121) -153.3 no
H(11) C(121) C(122) N(131) 32.3 no
N(121) C(121) C(123) H(12) -58.6 no
N(121) C(121) C(123) H(13) 61.3 no
N(121) C(121) C(123) H(14) -178.7 no
C(122) C(121) C(123) H(12) 180.0 no
C(122) C(121) C(123) H(13) -60.1 no
C(122) C(121) C(123) H(14) 59.8 no
H(11) C(121) C(123) H(12) 60.6 no
H(11) C(121) C(123) H(13) -179.5 no
H(11) C(121) C(123) H(14) -59.6 no
N(131) C(131) C(132) O(131) -13.6(14) no
N131 C131 C132 O141 168.7(8) yes
C(133) C(131) C(132) O(131) 98.7(11) no
C(133) C(131) C(132) O(141) -79.0(9) no
H(15) C(131) C(132) O(131) -139.8 no
H(15) C(131) C(132) O(141) 42.5 no
N(131) C(131) C(133) C(134) -6.5(14) no
N(131) C(131) C(133) H(16) 113.6 no
N(131) C(131) C(133) H(17) -126.4 no
C(132) C(131) C(133) C(134) -127.3(12) no
C(132) C(131) C(133) H(16) -7.3 no
C(132) C(131) C(133) H(17) 112.8 no
H(15) C(131) C(133) C(134) 111.2 no
H(15) C(131) C(133) H(16) -128.8 no
H(15) C(131) C(133) H(17) -8.8 no
C(131) C(133) C(134) C(135) 14.3(17) no
C(131) C(133) C(134) H(18) 134.2 no
C(131) C(133) C(134) H(19) -105.9 no
H(16) C(133) C(134) C(135) -105.7 no
H(16) C(133) C(134) H(18) 14.2 no
H(16) C(133) C(134) H(19) 134.2 no
H(17) C(133) C(134) C(135) 134.1 no
H(17) C(133) C(134) H(18) -105.9 no
H(17) C(133) C(134) H(19) 14.0 no
C(133) C(134) C(135) N(131) -15.9(16) no
C(133) C(134) C(135) H(20) -135.1 no
C(133) C(134) C(135) H(21) 103.5 no
H(18) C(134) C(135) N(131) -135.9 no
H(18) C(134) C(135) H(20) 105.0 no
H(18) C(134) C(135) H(21) -16.4 no
H(19) C(134) C(135) N(131) 105.0 no
H(19) C(134) C(135) H(20) -14.9 no
H(19) C(134) C(135) H(21) -135.9 no
O(211) C(211) C(212) H(25) -179.6 no
O(211) C(211) C(212) H(26) -59.6 no
O(211) C(211) C(212) H(27) 60.5 no
C(213) C(211) C(212) H(25) -56.0 no
C(213) C(211) C(212) H(26) 64.0 no
C(213) C(211) C(212) H(27) -176.0 no
C(214) C(211) C(212) H(25) 67.8 no
C(214) C(211) C(212) H(26) -172.2 no
C(214) C(211) C(212) H(27) -52.2 no
O(211) C(211) C(213) H(28) -51.7 no
O(211) C(211) C(213) H(29) 68.4 no
O(211) C(211) C(213) H(30) -171.7 no
C(212) C(211) C(213) H(28) -175.1 no
C(212) C(211) C(213) H(29) -55.0 no
C(212) C(211) C(213) H(30) 65.0 no
C(214) C(211) C(213) H(28) 59.7 no
C(214) C(211) C(213) H(29) 179.8 no
C(214) C(211) C(213) H(30) -60.3 no
O(211) C(211) C(214) H(31) -60.2 no
O(211) C(211) C(214) H(32) 59.8 no
O(211) C(211) C(214) H(33) 179.9 no
C(212) C(211) C(214) H(31) 57.5 no
C(212) C(211) C(214) H(32) 177.5 no
C(212) C(211) C(214) H(33) -62.4 no
C(213) C(211) C(214) H(31) -177.2 no
C(213) C(211) C(214) H(32) -57.2 no
C(213) C(211) C(214) H(33) 62.88 no
N(221) C(221) C(222) O(221) -42.7(11) no
N221 C221 C222 N231 140.3(8) yes
C(223) C(221) C(222) O(221) 78.5(10) no
C(223) C(221) C(222) N(231) -98.6(9) no
H(35) C(221) C(222) O(221) -163.1 no
H(35) C(221) C(222) N(231) 19.9 no
N(221) C(221) C(223) H(36) 60.2 no
N(221) C(221) C(223) H(37) -179.9 no
N(221) C(221) C(223) H(38) -60.1 no
C(222) C(221) C(223) H(36) -61.7 no
C(222) C(221) C(223) H(37) 58.2 no
C(222) C(221) C(223) H(38) 178.0 no
H(35) C(221) C(223) H(36) 179.8 no
H(35) C(221) C(223) H(37) -60.3 no
H(35) C(221) C(223) H(38) 59.5 no
N(231) C(231) C(232) O(231) -30.9(12) no
N231 C231 C232 O241 153.3(7) yes
C(233) C(231) C(232) O(231) 85.9(11) no
C(233) C(231) C(232) O(241) -89.8(8) no
H(39) C(231) C(232) O(231) -153.0 no
H(39) C(231) C(232) O(241) 31.4 no
N(231) C(231) C(233) C(234) -24.0(8) no
N(231) C(231) C(233) H(40) 95.1 no
N(231) C(231) C(233) H(41) -143.0 no
C(232) C(231) C(233) C(234) -145.9(7) no
C(232) C(231) C(233) H(40) -26.8 no
C(232) C(231) C(233) H(41) 95.1 no
H(39) C(231) C(233) C(234) 93.0 no
H(39) C(231) C(233) H(40) -147.9 no
H(39) C(231) C(233) H(41) -26.0 no
C(231) C(233) C(234) C(235) 34.2(9) no
C(231) C(233) C(234) H(42) 153.3 no
C(231) C(233) C(234) H(43) -85.0 no
H(40) C(233) C(234) C(235) -84.9 no
H(40) C(233) C(234) H(42) 34.2 no
H(40) C(233) C(234) H(43) 155.9 no
H(41) C(233) C(234) C(235) 153.2 no
H(41) C(233) C(234) H(42) -87.6 no
H(41) C(233) C(234) H(43) 34.1 no
C(233) C(234) C(235) N(231) -30.8(9) no
C(233) C(234) C(235) H(44) -149.7 no
C(233) C(234) C(235) H(45) 88.3 no
H(42) C(234) C(235) N(231) -149.9 no
H(42) C(234) C(235) H(44) 91.1 no
H(42) C(234) C(235) H(45) -30.5 no
H(43) C(234) C(235) N(231) 88.5 no
H(43) C(234) C(235) H(44) -30.5 no
H(43) C(234) C(235) H(45) -152.4 no

loop_
_cod_related_entry_id
_cod_related_entry_database
_cod_related_entry_code
1 ChemSpider 9187208
